data_7243222
loop_
_publ_author_name
'Theppitak, Chatphorn'
'Kielar, Filip'
'Dungkaew, Winya'
'Sukwattanasinitt, Mongkol'
'Kangkaew, Laongdao'
'Sahasithiwat, Somboon'
'Zenno, Hikaru'
'Hayami, Shinya'
'Chainok, Kittipong'

_publ_section_title
;
 The coordination chemistry of benzhydrazide with lanthanide(iii) ions:
 hydrothermal in situ ligand formation, structures, magnetic and
 photoluminescence sensing properties
;
_journal_issue 40
_journal_name_full 'RSC Advances'
_journal_page_first 24709
_journal_page_last 24721
_journal_paper_doi 10.1039/D1RA03106F
_journal_volume 11
_journal_year 2021
_chemical_formula_moiety 'C63 H45 O18 Tb3'
_chemical_formula_sum 'C63 H45 O18 Tb3'
_chemical_formula_weight 1566.75
_space_group_crystal_system monoclinic
_space_group_IT_number 14
_space_group_name_Hall '-P 2yn'
_space_group_name_H-M_alt 'P 1 21/n 1'
_atom_sites_solution_hydrogens geom
_atom_sites_solution_primary dual
_audit_creation_date 2021-02-21
_audit_creation_method
;
Olex2 1.3
(compiled 2020.11.12 svn.r5f609507 for OlexSys, GUI svn.r6272)
;
_audit_update_record
;
2021-02-21 deposited with the CCDC.	2021-07-08 downloaded from the CCDC.
;
_cell_angle_alpha 90
_cell_angle_beta 95.3380(10)
_cell_angle_gamma 90
_cell_formula_units_Z 4
_cell_length_a 11.4419(4)
_cell_length_b 22.5595(7)
_cell_length_c 22.7629(8)
_cell_measurement_reflns_used 9270
_cell_measurement_temperature 296
_cell_measurement_theta_max 27.828
_cell_measurement_theta_min 3.02
_cell_volume 5850.2(3)
_computing_cell_refinement 'SAINT v8.34A (Bruker, 2013)'
_computing_data_reduction 'SAINT v8.34A (Bruker, 2013)'
_computing_molecular_graphics 'Olex2 1.3 (Dolomanov et al., 2009)'
_computing_publication_material 'Olex2 1.3 (Dolomanov et al., 2009)'
_computing_structure_refinement 'SHELXL 2018/3 (Sheldrick, 2015)'
_computing_structure_solution 'SHELXT 2014/4 (Sheldrick, 2014)'
_diffrn_ambient_temperature 296.0
_diffrn_detector 'Bruker PHOTON 200 area detector'
_diffrn_detector_area_resol_mean 7.39
_diffrn_detector_type 'PHOTON II area detector'
_diffrn_measured_fraction_theta_full 0.998
_diffrn_measured_fraction_theta_max 0.997
_diffrn_measurement_device 'four-circle KAPPA diffractometer'
_diffrn_measurement_device_type 'BRUKER D8 QUEST CMOS PHOTON II'
_diffrn_measurement_method '\f and \w scans'
_diffrn_radiation_collimation '0.5 mm'
_diffrn_radiation_monochromator graphite
_diffrn_radiation_probe x-ray
_diffrn_radiation_type MoK\a
_diffrn_radiation_wavelength 0.71073
_diffrn_radiation_xray_symbol K-L~3~
_diffrn_reflns_av_R_equivalents 0.0551
_diffrn_reflns_av_unetI/netI 0.0381
_diffrn_reflns_Laue_measured_fraction_full 0.998
_diffrn_reflns_Laue_measured_fraction_max 0.997
_diffrn_reflns_limit_h_max 14
_diffrn_reflns_limit_h_min -15
_diffrn_reflns_limit_k_max 29
_diffrn_reflns_limit_k_min -28
_diffrn_reflns_limit_l_max 29
_diffrn_reflns_limit_l_min -29
_diffrn_reflns_number 85948
_diffrn_reflns_point_group_measured_fraction_full 0.998
_diffrn_reflns_point_group_measured_fraction_max 0.997
_diffrn_reflns_theta_full 25.242
_diffrn_reflns_theta_max 27.903
_diffrn_reflns_theta_min 2.854
_diffrn_source 'sealed x-ray tube'
_diffrn_source_current 30.0
_diffrn_source_power 1.5
_diffrn_source_target Mo
_diffrn_source_type Mo
_diffrn_source_voltage 50.0
_diffrn_standards_number 0
_exptl_absorpt_coefficient_mu 3.661
_exptl_absorpt_correction_T_max 0.7456
_exptl_absorpt_correction_T_min 0.5378
_exptl_absorpt_correction_type multi-scan
_exptl_absorpt_process_details
;
SADABS-2014/4 (Bruker,2014/4) was used for absorption correction.
wR2(int) was 0.0871 before and 0.0537 after correction.
The Ratio of minimum to maximum transmission is 0.7213.
The \l/2 correction factor is 0.00150.
;
_exptl_crystal_colour colourless
_exptl_crystal_colour_primary colourless
_exptl_crystal_density_diffrn 1.779
_exptl_crystal_description block
_exptl_crystal_F_000 3048
_exptl_crystal_size_max 0.26
_exptl_crystal_size_mid 0.26
_exptl_crystal_size_min 0.2
_refine_diff_density_max 0.615
_refine_diff_density_min -0.479
_refine_diff_density_rms 0.099
_refine_ls_extinction_method none
_refine_ls_goodness_of_fit_ref 1.031
_refine_ls_hydrogen_treatment constr
_refine_ls_matrix_type full
_refine_ls_number_parameters 977
_refine_ls_number_reflns 13947
_refine_ls_number_restraints 714
_refine_ls_restrained_S_all 1.026
_refine_ls_R_factor_all 0.0534
_refine_ls_R_factor_gt 0.0294
_refine_ls_shift/su_max 0.004
_refine_ls_shift/su_mean 0.000
_refine_ls_structure_factor_coef Fsqd
_refine_ls_weighting_details 'w=1/[\s^2^(Fo^2^)+(0.0160P)^2^+6.8846P] where P=(Fo^2^+2Fc^2^)/3'
_refine_ls_weighting_scheme calc
_refine_ls_wR_factor_gt 0.0485
_refine_ls_wR_factor_ref 0.0542
_reflns_Friedel_coverage 0.000
_reflns_number_gt 10702
_reflns_number_total 13947
_reflns_threshold_expression 'I > 2\s(I)'
_cod_data_source_file d1ra03106f2.cif
_cod_data_source_block 15tb
_cod_database_code 7243222
_shelx_shelxl_version_number 2018/3
_shelx_space_group_comment
;
The symmetry employed for this shelxl refinement is uniquely defined
by the following loop, which should always be used as a source of
symmetry information in preference to the above space-group names.
They are only intended as comments.
;
_shelx_estimated_absorpt_t_max 0.528
_shelx_estimated_absorpt_t_min 0.450
_olex2_refinement_description
;
1. Restrained distances
 C1-C2 \\sim C1-C2A
 with sigma of 0.02
 C2-C3 \\sim C2A-C3A
 with sigma of 0.02
 C2-C7 \\sim C2A-C7A
 with sigma of 0.02
 C3-C4 \\sim C3A-C4A
 with sigma of 0.02
 C4-C5 \\sim C4A-C5A
 with sigma of 0.02
 C5-C6 \\sim C5A-C6A
 with sigma of 0.02
 C6-C7 \\sim C6A-C7A
 with sigma of 0.02
 C1-C3 \\sim C1-C3A
 with sigma of 0.04
 C1-C7 \\sim C1-C7A
 with sigma of 0.04
 C2-C4 \\sim C2A-C4A
 with sigma of 0.04
 C2-C6 \\sim C2A-C6A
 with sigma of 0.04
 C3-C5 \\sim C3A-C5A
 with sigma of 0.04
 C3-C7 \\sim C3A-C7A
 with sigma of 0.04
 C4-C6 \\sim C4A-C6A
 with sigma of 0.04
 C5-C7 \\sim C5A-C7A
 with sigma of 0.04
 C15-C16 \\sim C15-C16A
 with sigma of 0.02
 C16-C17 \\sim C16A-C17A
 with sigma of 0.02
 C16-C21 \\sim C16A-C21A
 with sigma of 0.02
 C17-C18 \\sim C17A-C18A
 with sigma of 0.02
 C18-C19 \\sim C18A-C19A
 with sigma of 0.02
 C19-C20 \\sim C19A-C20A
 with sigma of 0.02
 C20-C21 \\sim C20A-C21A
 with sigma of 0.02
 C15-C17 \\sim C15-C17A
 with sigma of 0.04
 C15-C21 \\sim C15-C21A
 with sigma of 0.04
 C16-C18 \\sim C16A-C18A
 with sigma of 0.04
 C16-C20 \\sim C16A-C20A
 with sigma of 0.04
 C17-C19 \\sim C17A-C19A
 with sigma of 0.04
 C17-C21 \\sim C17A-C21A
 with sigma of 0.04
 C18-C20 \\sim C18A-C20A
 with sigma of 0.04
 C19-C21 \\sim C19A-C21A
 with sigma of 0.04
 C29-C30 \\sim C29-C30A
 with sigma of 0.02
 C30-C31 \\sim C30A-C31A
 with sigma of 0.02
 C30-C35 \\sim C30A-C35A
 with sigma of 0.02
 C31-C32 \\sim C31A-C32A
 with sigma of 0.02
 C32-C33 \\sim C32A-C33A
 with sigma of 0.02
 C33-C34 \\sim C33A-C34A
 with sigma of 0.02
 C34-C35 \\sim C34A-C35A
 with sigma of 0.02
 C29-C31 \\sim C29-C31A
 with sigma of 0.04
 C29-C35 \\sim C29-C35A
 with sigma of 0.04
 C30-C32 \\sim C30A-C32A
 with sigma of 0.04
 C30-C34 \\sim C30A-C34A
 with sigma of 0.04
 C31-C33 \\sim C31A-C33A
 with sigma of 0.04
 C31-C35 \\sim C31A-C35A
 with sigma of 0.04
 C32-C34 \\sim C32A-C34A
 with sigma of 0.04
 C33-C35 \\sim C33A-C35A
 with sigma of 0.04
 C57-C58 \\sim C57-C58A
 with sigma of 0.02
 C58-C59 \\sim C58A-C59A
 with sigma of 0.02
 C58-C63 \\sim C58A-C63A
 with sigma of 0.02
 C59-C60 \\sim C59A-C60A
 with sigma of 0.02
 C60-C61 \\sim C60A-C61A
 with sigma of 0.02
 C61-C62 \\sim C61A-C62A
 with sigma of 0.02
 C62-C63 \\sim C62A-C63A
 with sigma of 0.02
 C57-C59 \\sim C57-C59A
 with sigma of 0.04
 C57-C63 \\sim C57-C63A
 with sigma of 0.04
 C58-C60 \\sim C58A-C60A
 with sigma of 0.04
 C58-C62 \\sim C58A-C62A
 with sigma of 0.04
 C59-C61 \\sim C59A-C61A
 with sigma of 0.04
 C59-C63 \\sim C59A-C63A
 with sigma of 0.04
 C60-C62 \\sim C60A-C62A
 with sigma of 0.04
 C61-C63 \\sim C61A-C63A
 with sigma of 0.04
2. Restrained planarity
 O5, O6, C15, C16, C17, C18, C19, C20, C21
 with sigma of 0.01
3. Uiso/Uaniso restraints and constraints
Uanis(C2) \\sim Ueq, Uanis(C3) \\sim Ueq, Uanis(C4) \\sim Ueq, Uanis(C5) \\sim
Ueq, Uanis(C6) \\sim Ueq, Uanis(C7) \\sim Ueq: with sigma of 0.01 and sigma for
terminal atoms of 0.02
Uanis(C2A) \\sim Ueq, Uanis(C3A) \\sim Ueq, Uanis(C4A) \\sim Ueq, Uanis(C5A)
\\sim Ueq, Uanis(C6A) \\sim Ueq, Uanis(C7A) \\sim Ueq: with sigma of 0.01 and
sigma for terminal atoms of 0.02
Uanis(C16) \\sim Ueq, Uanis(C17) \\sim Ueq, Uanis(C18) \\sim Ueq, Uanis(C19)
\\sim Ueq, Uanis(C20) \\sim Ueq, Uanis(C21) \\sim Ueq: with sigma of 0.01 and
sigma for terminal atoms of 0.02
Uanis(C16A) \\sim Ueq, Uanis(C17A) \\sim Ueq, Uanis(C18A) \\sim Ueq,
Uanis(C19A) \\sim Ueq, Uanis(C20A) \\sim Ueq, Uanis(C21A) \\sim Ueq: with sigma
of 0.01 and sigma for terminal atoms of 0.02
Uanis(C30) \\sim Ueq, Uanis(C31) \\sim Ueq, Uanis(C32) \\sim Ueq, Uanis(C33)
\\sim Ueq, Uanis(C34) \\sim Ueq, Uanis(C35) \\sim Ueq: with sigma of 0.01 and
sigma for terminal atoms of 0.02
Uanis(C30A) \\sim Ueq, Uanis(C31A) \\sim Ueq, Uanis(C32A) \\sim Ueq,
Uanis(C33A) \\sim Ueq, Uanis(C34A) \\sim Ueq, Uanis(C35A) \\sim Ueq: with sigma
of 0.01 and sigma for terminal atoms of 0.02
Uanis(C58) \\sim Ueq, Uanis(C59) \\sim Ueq, Uanis(C60) \\sim Ueq, Uanis(C61)
\\sim Ueq, Uanis(C62) \\sim Ueq, Uanis(C63) \\sim Ueq: with sigma of 0.01 and
sigma for terminal atoms of 0.02
Uanis(C58A) \\sim Ueq, Uanis(C59A) \\sim Ueq, Uanis(C60A) \\sim Ueq,
Uanis(C61A) \\sim Ueq, Uanis(C62A) \\sim Ueq, Uanis(C63A) \\sim Ueq: with sigma
of 0.01 and sigma for terminal atoms of 0.02
4. Rigid body (RIGU) restrains
 C1, C2, C3, C4, C5, C6, C7
 with sigma for 1-2 distances of 0.001 and sigma for 1-3 distances of 0.001
 C1, C2A, C3A, C4A, C5A, C6A, C7A
 with sigma for 1-2 distances of 0.001 and sigma for 1-3 distances of 0.001
 C15, C16, C17, C18, C19, C20, C21
 with sigma for 1-2 distances of 0.001 and sigma for 1-3 distances of 0.001
 C15, C16A, C17A, C18A, C19A, C20A, C21A
 with sigma for 1-2 distances of 0.001 and sigma for 1-3 distances of 0.001
 C29, C30, C31, C32, C33, C34, C35
 with sigma for 1-2 distances of 0.001 and sigma for 1-3 distances of 0.001
 C29, C30A, C31A, C32A, C33A, C34A, C35A
 with sigma for 1-2 distances of 0.001 and sigma for 1-3 distances of 0.001
 C57, C58, C59, C60, C61, C62, C63
 with sigma for 1-2 distances of 0.001 and sigma for 1-3 distances of 0.001
 C57, C58A, C59A, C60A, C61A, C62A, C63A
 with sigma for 1-2 distances of 0.001 and sigma for 1-3 distances of 0.001
5. Others
 Sof(C2A)=Sof(C3A)=Sof(H3A)=Sof(C4A)=Sof(H4A)=Sof(C5A)=Sof(H5A)=Sof(C6A)=
 Sof(H6A)=Sof(C7A)=Sof(H7A)=1-FVAR(1)
 Sof(C2)=Sof(C3)=Sof(H3)=Sof(C4)=Sof(H4)=Sof(C5)=Sof(H5)=Sof(C6)=Sof(H6)=
 Sof(C7)=Sof(H7)=FVAR(1)
 Sof(C16A)=Sof(C17A)=Sof(H17A)=Sof(C18A)=Sof(H18A)=Sof(C19A)=Sof(H19A)=
 Sof(C20A)=Sof(H20A)=Sof(C21A)=Sof(H21A)=1-FVAR(2)
 Sof(C16)=Sof(C17)=Sof(H17)=Sof(C18)=Sof(H18)=Sof(C19)=Sof(H19)=Sof(C20)=
 Sof(H20)=Sof(C21)=Sof(H21)=FVAR(2)
 Sof(C30A)=Sof(C31A)=Sof(H31A)=Sof(C32A)=Sof(H32A)=Sof(C33A)=Sof(H33A)=
 Sof(C34A)=Sof(H34A)=Sof(C35A)=Sof(H35A)=1-FVAR(3)
 Sof(C30)=Sof(C31)=Sof(H31)=Sof(C32)=Sof(H32)=Sof(C33)=Sof(H33)=Sof(C34)=
 Sof(H34)=Sof(C35)=Sof(H35)=FVAR(3)
 Sof(C58A)=Sof(C59A)=Sof(H59A)=Sof(C60A)=Sof(H60A)=Sof(C61A)=Sof(H61A)=
 Sof(C62A)=Sof(H62A)=Sof(C63A)=Sof(H63A)=1-FVAR(4)
 Sof(C58)=Sof(C59)=Sof(H59)=Sof(C60)=Sof(H60)=Sof(C61)=Sof(H61)=Sof(C62)=
 Sof(H62)=Sof(C63)=Sof(H63)=FVAR(4)
6.a Aromatic/amide H refined with riding coordinates:
 C3(H3), C3A(H3A), C4(H4), C4A(H4A), C5(H5), C5A(H5A), C6(H6), C6A(H6A),
 C7(H7), C7A(H7A), C10(H10), C11(H11), C12(H12), C13(H13), C14(H14), C17(H17),
 C17A(H17A), C18(H18), C18A(H18A), C19(H19), C19A(H19A), C20(H20), C20A(H20A),
 C21(H21), C21A(H21A), C24(H24), C25(H25), C26(H26), C27(H27), C28(H28),
 C31(H31), C31A(H31A), C32(H32), C32A(H32A), C33(H33), C33A(H33A), C34(H34),
 C34A(H34A), C35(H35), C35A(H35A), C38(H38), C39(H39), C40(H40), C41(H41),
 C42(H42), C45(H45), C46(H46), C47(H47), C48(H48), C49(H49), C52(H52), C53(H53),
  C54(H54), C55(H55), C56(H56), C59(H59), C59A(H59A), C60(H60), C60A(H60A),
 C61(H61), C61A(H61A), C62(H62), C62A(H62A), C63(H63), C63A(H63A)
;
_olex2_submission_special_instructions 'No special instructions were received'

loop_
_space_group_symop_operation_xyz
'x, y, z'
'-x+1/2, y+1/2, -z+1/2'
'-x, -y, -z'
'x-1/2, -y-1/2, z-1/2'

loop_
_atom_site_label
_atom_site_type_symbol
_atom_site_fract_x
_atom_site_fract_y
_atom_site_fract_z
_atom_site_U_iso_or_equiv
_atom_site_adp_type
_atom_site_occupancy
_atom_site_site_symmetry_order
_atom_site_calc_flag
_atom_site_refinement_flags_posn
_atom_site_refinement_flags_adp
_atom_site_refinement_flags_occupancy
_atom_site_disorder_assembly
_atom_site_disorder_group
Tb1 Tb 0.66348(2) 0.61462(2) 0.71410(2) 0.03235(5) Uani 1 1 d . . . . .
Tb2 Tb 0.53353(2) 0.43164(2) 0.76695(2) 0.02764(4) Uani 1 1 d . . . . .
Tb3 Tb 0.64016(2) 0.27256(2) 0.82446(2) 0.02859(4) Uani 1 1 d . . . . .
O1 O 0.7186(2) 0.68123(11) 0.64227(11) 0.0477(6) Uani 1 1 d . . . . .
O2 O 0.8622(2) 0.70830(11) 0.59127(12) 0.0489(7) Uani 1 1 d . . . . .
O3 O 0.8504(2) 0.62310(14) 0.74989(13) 0.0619(8) Uani 1 1 d . . . . .
O4 O 0.9597(2) 0.69857(11) 0.72627(12) 0.0494(7) Uani 1 1 d . . . . .
O5 O 0.6020(3) 0.70159(11) 0.74720(13) 0.0653(9) Uani 1 1 d . . . . .
O6 O 0.6982(2) 0.78142(12) 0.72509(12) 0.0549(7) Uani 1 1 d . . . . .
O7 O 0.6278(2) 0.57639(11) 0.80067(11) 0.0514(7) Uani 1 1 d . . . . .
O8 O 0.5421(2) 0.50134(10) 0.84170(11) 0.0450(6) Uani 1 1 d . . . . .
O9 O 0.7248(3) 0.53577(11) 0.66243(13) 0.0583(8) Uani 1 1 d . . . . .
O10 O 0.6820(2) 0.45676(12) 0.71364(11) 0.0479(7) Uani 1 1 d . . . . .
O11 O 0.4764(2) 0.58994(12) 0.68261(13) 0.0576(8) Uani 1 1 d . . . . .
O12 O 0.4243(2) 0.50272(11) 0.71655(12) 0.0461(6) Uani 1 1 d . . . . .
O13 O 0.4455(2) 0.37869(11) 0.68116(11) 0.0447(6) Uani 1 1 d . . . . .
O14 O 0.5674(2) 0.32639(10) 0.73899(10) 0.0369(5) Uani 1 1 d . . . . .
O15 O 0.6746(2) 0.38384(10) 0.83178(10) 0.0366(5) Uani 1 1 d . . . . .
O16 O 0.7430(2) 0.32685(11) 0.90464(11) 0.0483(6) Uani 1 1 d . . . . .
O17 O 0.3986(2) 0.38798(10) 0.82056(12) 0.0457(6) Uani 1 1 d . . . . .
O18 O 0.4656(2) 0.30170(11) 0.85628(12) 0.0474(7) Uani 1 1 d . . . . .
C1 C 0.7714(3) 0.67876(15) 0.59514(16) 0.0389(8) Uani 1 1 d D . . . .
C2 C 0.7307(10) 0.6403(7) 0.5436(5) 0.041(2) Uani 0.62(3) 1 d D U P A 1
C2A C 0.7101(17) 0.6407(12) 0.5482(9) 0.045(4) Uani 0.38(3) 1 d D U P A 2
C3 C 0.8074(12) 0.6262(6) 0.5025(5) 0.050(2) Uani 0.62(3) 1 d D U P A 1
H3 H 0.883028 0.641730 0.505872 0.061 Uiso 0.62(3) 1 calc R U P A 1
C3A C 0.7730(19) 0.6241(10) 0.5019(8) 0.050(4) Uani 0.38(3) 1 d D U P A 2
H3A H 0.850183 0.636754 0.501071 0.060 Uiso 0.38(3) 1 calc R U P A 2
C4 C 0.7714(16) 0.5886(5) 0.4559(4) 0.065(3) Uani 0.62(3) 1 d D U P A 1
H4 H 0.822593 0.578284 0.428127 0.078 Uiso 0.62(3) 1 calc R U P A 1
C4A C 0.722(2) 0.5883(8) 0.4563(7) 0.064(4) Uani 0.38(3) 1 d D U P A 2
H4A H 0.763540 0.575734 0.425436 0.077 Uiso 0.38(3) 1 calc R U P A 2
C5 C 0.6585(17) 0.5671(5) 0.4516(4) 0.069(3) Uani 0.62(3) 1 d D U P A 1
H5 H 0.634325 0.542796 0.419740 0.083 Uiso 0.62(3) 1 calc R U P A 1
C5A C 0.606(2) 0.5726(8) 0.4595(8) 0.065(4) Uani 0.38(3) 1 d D U P A 2
H5A H 0.571277 0.547987 0.430167 0.078 Uiso 0.38(3) 1 calc R U P A 2
C6 C 0.5790(13) 0.5796(5) 0.4920(6) 0.067(3) Uani 0.62(3) 1 d D U P A 1
H6 H 0.503238 0.564206 0.488137 0.080 Uiso 0.62(3) 1 calc R U P A 1
C6A C 0.539(2) 0.5912(9) 0.5035(8) 0.068(4) Uani 0.38(3) 1 d D U P A 2
H6A H 0.460266 0.580682 0.502718 0.081 Uiso 0.38(3) 1 calc R U P A 2
C7 C 0.6183(10) 0.6165(6) 0.5388(5) 0.054(2) Uani 0.62(3) 1 d D U P A 1
H7 H 0.568144 0.625363 0.567428 0.064 Uiso 0.62(3) 1 calc R U P A 1
C7A C 0.5916(16) 0.6258(10) 0.5488(9) 0.058(4) Uani 0.38(3) 1 d D U P A 2
H7A H 0.548830 0.638958 0.579057 0.069 Uiso 0.38(3) 1 calc R U P A 2
C8 C 0.9476(3) 0.64877(16) 0.74967(16) 0.0392(8) Uani 1 1 d . . . . .
C9 C 1.0517(3) 0.61900(15) 0.77968(15) 0.0343(8) Uani 1 1 d . . . . .
C10 C 1.1551(4) 0.6484(2) 0.7931(2) 0.0659(13) Uani 1 1 d . . . . .
H10 H 1.161744 0.687989 0.782625 0.079 Uiso 1 1 calc R U . . .
C11 C 1.2495(4) 0.6196(3) 0.8223(3) 0.0907(18) Uani 1 1 d . . . . .
H11 H 1.318798 0.640265 0.832312 0.109 Uiso 1 1 calc R U . . .
C12 C 1.2428(5) 0.5620(3) 0.8363(2) 0.0861(17) Uani 1 1 d . . . . .
H12 H 1.307677 0.542636 0.855061 0.103 Uiso 1 1 calc R U . . .
C13 C 1.1418(6) 0.5325(2) 0.8230(3) 0.0942(19) Uani 1 1 d . . . . .
H13 H 1.136879 0.492648 0.833061 0.113 Uiso 1 1 calc R U . . .
C14 C 1.0456(4) 0.56028(18) 0.7946(2) 0.0650(13) Uani 1 1 d . . . . .
H14 H 0.976362 0.539256 0.785586 0.078 Uiso 1 1 calc R U . . .
C15 C 0.6120(3) 0.75678(15) 0.74391(10) 0.0393(8) Uani 1 1 d D . . . .
C16 C 0.5154(8) 0.7934(5) 0.7637(5) 0.036(2) Uani 0.54(2) 1 d D U P B 1
C16A C 0.5110(10) 0.7940(6) 0.7560(7) 0.038(2) Uani 0.46(2) 1 d D U P B 2
C17 C 0.5153(10) 0.8539(5) 0.7624(5) 0.060(3) Uani 0.54(2) 1 d D U P B 1
H17 H 0.578111 0.873972 0.748444 0.072 Uiso 0.54(2) 1 calc R U P B 1
C17A C 0.5324(14) 0.8540(6) 0.7594(7) 0.058(4) Uani 0.46(2) 1 d D U P B 2
H17A H 0.605704 0.869079 0.752841 0.069 Uiso 0.46(2) 1 calc R U P B 2
C18 C 0.4215(10) 0.8860(6) 0.7818(7) 0.081(4) Uani 0.54(2) 1 d D U P B 1
H18 H 0.421681 0.927170 0.780834 0.097 Uiso 0.54(2) 1 calc R U P B 1
C18A C 0.4430(13) 0.8913(6) 0.7727(7) 0.065(3) Uani 0.46(2) 1 d D U P B 2
H18A H 0.455851 0.931931 0.775902 0.078 Uiso 0.46(2) 1 calc R U P B 2
C19 C 0.3293(9) 0.8559(5) 0.8024(7) 0.067(3) Uani 0.54(2) 1 d D U P B 1
H19 H 0.266881 0.876796 0.815749 0.081 Uiso 0.54(2) 1 calc R U P B 1
C19A C 0.3341(11) 0.8679(5) 0.7813(7) 0.058(3) Uani 0.46(2) 1 d D U P B 2
H19A H 0.273864 0.893277 0.789777 0.070 Uiso 0.46(2) 1 calc R U P B 2
C20 C 0.3291(9) 0.7966(5) 0.8031(6) 0.069(3) Uani 0.54(2) 1 d D U P B 1
H20 H 0.265674 0.776588 0.816572 0.083 Uiso 0.54(2) 1 calc R U P B 1
C20A C 0.3134(9) 0.8086(5) 0.7776(7) 0.051(3) Uani 0.46(2) 1 d D U P B 2
H20A H 0.240784 0.793360 0.785222 0.061 Uiso 0.46(2) 1 calc R U P B 2
C21 C 0.4211(8) 0.7646(5) 0.7843(5) 0.053(3) Uani 0.54(2) 1 d D U P B 1
H21 H 0.419582 0.723430 0.785467 0.064 Uiso 0.54(2) 1 calc R U P B 1
C21A C 0.4019(9) 0.7712(5) 0.7624(6) 0.040(2) Uani 0.46(2) 1 d D U P B 2
H21A H 0.387370 0.730944 0.756529 0.048 Uiso 0.46(2) 1 calc R U P B 2
C22 C 0.5764(3) 0.55388(16) 0.84198(16) 0.0376(8) Uani 1 1 d . . . . .
C23 C 0.5572(3) 0.59191(16) 0.89379(16) 0.0388(8) Uani 1 1 d . . . . .
C24 C 0.5637(4) 0.65319(18) 0.8899(2) 0.0663(13) Uani 1 1 d . . . . .
H24 H 0.585488 0.670786 0.855653 0.080 Uiso 1 1 calc R U . . .
C25 C 0.5379(6) 0.6881(2) 0.9367(3) 0.095(2) Uani 1 1 d . . . . .
H25 H 0.539307 0.729134 0.933369 0.114 Uiso 1 1 calc R U . . .
C26 C 0.5104(6) 0.6627(3) 0.9877(2) 0.0907(18) Uani 1 1 d . . . . .
H26 H 0.495508 0.686552 1.019499 0.109 Uiso 1 1 calc R U . . .
C27 C 0.5045(5) 0.6030(2) 0.9927(2) 0.0803(16) Uani 1 1 d . . . . .
H27 H 0.486236 0.585856 1.027891 0.096 Uiso 1 1 calc R U . . .
C28 C 0.5257(4) 0.56760(19) 0.94536(18) 0.0599(12) Uani 1 1 d . . . . .
H28 H 0.518580 0.526674 0.948426 0.072 Uiso 1 1 calc R U . . .
C29 C 0.7176(3) 0.48056(16) 0.66821(16) 0.0382(8) Uani 1 1 d D . . . .
C30 C 0.764(3) 0.4428(6) 0.6223(7) 0.036(4) Uani 0.50(3) 1 d D U P C 1
C30A C 0.744(3) 0.4419(5) 0.6186(7) 0.032(3) Uani 0.50(3) 1 d D U P C 2
C31 C 0.8039(16) 0.4661(6) 0.5712(5) 0.043(3) Uani 0.50(3) 1 d D U P C 1
H31 H 0.804997 0.506952 0.565547 0.051 Uiso 0.50(3) 1 calc R U P C 1
C31A C 0.7669(18) 0.4682(6) 0.5664(5) 0.044(3) Uani 0.50(3) 1 d D U P C 2
H31A H 0.762793 0.509198 0.562594 0.053 Uiso 0.50(3) 1 calc R U P C 2
C32 C 0.8419(19) 0.4283(6) 0.5286(6) 0.062(3) Uani 0.50(3) 1 d D U P C 1
H32 H 0.867042 0.443249 0.493864 0.075 Uiso 0.50(3) 1 calc R U P C 1
C32A C 0.796(2) 0.4341(5) 0.5198(6) 0.060(3) Uani 0.50(3) 1 d D U P C 2
H32A H 0.814674 0.452576 0.485354 0.071 Uiso 0.50(3) 1 calc R U P C 2
C33 C 0.8416(18) 0.3680(6) 0.5391(8) 0.069(4) Uani 0.50(3) 1 d D U P C 1
H33 H 0.863614 0.342248 0.510145 0.082 Uiso 0.50(3) 1 calc R U P C 1
C33A C 0.7987(19) 0.3738(6) 0.5233(7) 0.068(4) Uani 0.50(3) 1 d D U P C 2
H33A H 0.822475 0.351318 0.492305 0.081 Uiso 0.50(3) 1 calc R U P C 2
C34 C 0.8099(19) 0.3451(5) 0.5908(9) 0.064(3) Uani 0.50(3) 1 d D U P C 1
H34 H 0.814629 0.304529 0.597845 0.077 Uiso 0.50(3) 1 calc R U P C 1
C34A C 0.7660(18) 0.3471(5) 0.5726(7) 0.058(3) Uani 0.50(3) 1 d D U P C 2
H34A H 0.761489 0.305934 0.574243 0.069 Uiso 0.50(3) 1 calc R U P C 2
C35 C 0.7707(18) 0.3829(5) 0.6324(7) 0.049(3) Uani 0.50(3) 1 d D U P C 1
H35 H 0.748448 0.367575 0.667625 0.059 Uiso 0.50(3) 1 calc R U P C 1
C35A C 0.7391(17) 0.3809(5) 0.6206(7) 0.044(3) Uani 0.50(3) 1 d D U P C 2
H35A H 0.717751 0.362156 0.654350 0.053 Uiso 0.50(3) 1 calc R U P C 2
C36 C 0.4015(3) 0.55074(15) 0.69013(16) 0.0363(8) Uani 1 1 d . . . . .
C37 C 0.2779(3) 0.56216(14) 0.66596(15) 0.0334(7) Uani 1 1 d . . . . .
C38 C 0.2400(4) 0.61806(17) 0.64873(19) 0.0539(11) Uani 1 1 d . . . . .
H38 H 0.292873 0.649455 0.650775 0.065 Uiso 1 1 calc R U . . .
C39 C 0.1229(4) 0.6279(2) 0.6283(2) 0.0642(13) Uani 1 1 d . . . . .
H39 H 0.097645 0.665993 0.617982 0.077 Uiso 1 1 calc R U . . .
C40 C 0.0469(4) 0.5828(2) 0.62337(19) 0.0621(12) Uani 1 1 d . . . . .
H40 H -0.030956 0.589603 0.609414 0.075 Uiso 1 1 calc R U . . .
C41 C 0.0825(4) 0.5273(2) 0.6386(2) 0.0745(14) Uani 1 1 d . . . . .
H41 H 0.029805 0.495846 0.633891 0.089 Uiso 1 1 calc R U . . .
C42 C 0.1977(3) 0.51710(18) 0.66128(19) 0.0541(11) Uani 1 1 d . . . . .
H42 H 0.220592 0.479136 0.673427 0.065 Uiso 1 1 calc R U . . .
C43 C 0.5026(3) 0.33187(15) 0.69037(15) 0.0347(8) Uani 1 1 d . . . . .
C44 C 0.4998(3) 0.28389(15) 0.64536(15) 0.0413(9) Uani 1 1 d . . . . .
C45 C 0.5905(4) 0.24320(16) 0.64627(18) 0.0481(10) Uani 1 1 d . . . . .
H45 H 0.653807 0.246042 0.674852 0.058 Uiso 1 1 calc R U . . .
C46 C 0.5871(5) 0.19858(19) 0.6050(2) 0.0680(13) Uani 1 1 d . . . . .
H46 H 0.648596 0.171582 0.605339 0.082 Uiso 1 1 calc R U . . .
C47 C 0.4932(6) 0.1939(2) 0.5633(2) 0.0810(17) Uani 1 1 d . . . . .
H47 H 0.490645 0.163147 0.536055 0.097 Uiso 1 1 calc R U . . .
C48 C 0.4030(5) 0.2340(2) 0.5613(2) 0.0808(16) Uani 1 1 d . . . . .
H48 H 0.339809 0.230444 0.532720 0.097 Uiso 1 1 calc R U . . .
C49 C 0.4061(4) 0.28011(19) 0.60230(19) 0.0630(12) Uani 1 1 d . . . . .
H49 H 0.345993 0.307991 0.600737 0.076 Uiso 1 1 calc R U . . .
C50 C 0.7315(3) 0.37768(15) 0.88257(16) 0.0350(8) Uani 1 1 d . . . . .
C51 C 0.7807(3) 0.43034(15) 0.91446(17) 0.0396(8) Uani 1 1 d . . . . .
C52 C 0.8119(3) 0.47969(16) 0.88390(19) 0.0487(10) Uani 1 1 d . . . . .
H52 H 0.804242 0.479151 0.842871 0.058 Uiso 1 1 calc R U . . .
C53 C 0.8541(4) 0.5298(2) 0.9131(3) 0.0708(14) Uani 1 1 d . . . . .
H53 H 0.877903 0.562218 0.892047 0.085 Uiso 1 1 calc R U . . .
C54 C 0.8607(5) 0.5314(2) 0.9726(3) 0.0920(19) Uani 1 1 d . . . . .
H54 H 0.885149 0.565984 0.992248 0.110 Uiso 1 1 calc R U . . .
C55 C 0.8321(5) 0.4832(3) 1.0042(3) 0.0936(18) Uani 1 1 d . . . . .
H55 H 0.838494 0.484955 1.045231 0.112 Uiso 1 1 calc R U . . .
C56 C 0.7931(4) 0.4311(2) 0.97549(19) 0.0632(12) Uani 1 1 d . . . . .
H56 H 0.775973 0.397616 0.996947 0.076 Uiso 1 1 calc R U . . .
C57 C 0.3876(3) 0.34064(15) 0.84866(16) 0.0365(8) Uani 1 1 d D . . . .
C58 C 0.2754(6) 0.3289(3) 0.8763(6) 0.038(2) Uani 0.759(14) 1 d D U P D 1
C58A C 0.2642(17) 0.3302(8) 0.8646(17) 0.029(4) Uani 0.241(14) 1 d D U P D 2
C59 C 0.1814(6) 0.3671(4) 0.8660(4) 0.061(2) Uani 0.759(14) 1 d D U P D 1
H59 H 0.189807 0.401739 0.844537 0.073 Uiso 0.759(14) 1 calc R U P D 1
C59A C 0.2054(15) 0.3795(8) 0.8827(10) 0.037(4) Uani 0.241(14) 1 d D U P D 2
H59A H 0.240660 0.416626 0.882734 0.045 Uiso 0.241(14) 1 calc R U P D 2
C60 C 0.0748(7) 0.3543(4) 0.8873(4) 0.073(3) Uani 0.759(14) 1 d D U P D 1
H60 H 0.013299 0.381338 0.881763 0.088 Uiso 0.759(14) 1 calc R U P D 1
C60A C 0.0949(17) 0.3734(9) 0.9005(11) 0.046(4) Uani 0.241(14) 1 d D U P D 2
H60A H 0.051701 0.406665 0.909236 0.055 Uiso 0.241(14) 1 calc R U P D 2
C61 C 0.0594(7) 0.3031(4) 0.9158(5) 0.072(2) Uani 0.759(14) 1 d D U P D 1
H61 H -0.013915 0.293427 0.927549 0.086 Uiso 0.759(14) 1 calc R U P D 1
C61A C 0.0495(17) 0.3188(9) 0.9053(14) 0.051(5) Uani 0.241(14) 1 d D U P D 2
H61A H -0.025810 0.314855 0.917043 0.061 Uiso 0.241(14) 1 calc R U P D 2
C62 C 0.1516(7) 0.2657(3) 0.9275(5) 0.084(3) Uani 0.759(14) 1 d D U P D 1
H62 H 0.142452 0.231286 0.949140 0.100 Uiso 0.759(14) 1 calc R U P D 1
C62A C 0.1118(16) 0.2682(8) 0.8932(12) 0.055(4) Uani 0.241(14) 1 d D U P D 2
H62A H 0.079797 0.230694 0.897430 0.066 Uiso 0.241(14) 1 calc R U P D 2
C63 C 0.2588(7) 0.2785(3) 0.9072(5) 0.066(2) Uani 0.759(14) 1 d D U P D 1
H63 H 0.320922 0.252175 0.914821 0.079 Uiso 0.759(14) 1 calc R U P D 1
C63A C 0.2244(16) 0.2752(7) 0.8745(12) 0.051(4) Uani 0.241(14) 1 d D U P D 2
H63A H 0.271126 0.242289 0.869069 0.061 Uiso 0.241(14) 1 calc R U P D 2

loop_
_atom_site_aniso_label
_atom_site_aniso_U_11
_atom_site_aniso_U_22
_atom_site_aniso_U_33
_atom_site_aniso_U_23
_atom_site_aniso_U_13
_atom_site_aniso_U_12
Tb1 0.02951(9) 0.02332(8) 0.04490(10) 0.00018(7) 0.00705(7) -0.00173(6)
Tb2 0.02858(8) 0.02146(7) 0.03314(9) 0.00183(6) 0.00416(6) 0.00184(6)
Tb3 0.02604(8) 0.02237(8) 0.03794(9) 0.00144(7) 0.00605(7) 0.00199(6)
O1 0.0563(17) 0.0414(14) 0.0463(15) 0.0031(12) 0.0097(13) 0.0057(13)
O2 0.0541(17) 0.0381(14) 0.0551(17) -0.0081(12) 0.0087(13) -0.0045(13)
O3 0.0338(15) 0.077(2) 0.074(2) -0.0003(17) -0.0040(14) -0.0057(14)
O4 0.0550(17) 0.0332(14) 0.0575(17) -0.0004(12) -0.0081(13) 0.0119(12)
O5 0.079(2) 0.0288(14) 0.096(2) 0.0017(15) 0.0488(18) 0.0098(14)
O6 0.0426(15) 0.0484(16) 0.078(2) -0.0148(14) 0.0304(14) -0.0062(13)
O7 0.0620(18) 0.0482(16) 0.0466(16) 0.0042(13) 0.0181(14) 0.0063(13)
O8 0.0572(17) 0.0301(13) 0.0473(15) -0.0068(11) 0.0026(13) 0.0050(12)
O9 0.077(2) 0.0347(15) 0.0666(19) -0.0122(13) 0.0228(16) -0.0005(14)
O10 0.0445(15) 0.0578(16) 0.0444(15) 0.0026(13) 0.0205(12) -0.0025(13)
O11 0.0366(15) 0.0511(16) 0.082(2) 0.0141(15) -0.0096(14) -0.0129(13)
O12 0.0435(15) 0.0355(14) 0.0568(16) 0.0078(12) -0.0089(12) 0.0071(12)
O13 0.0501(16) 0.0369(14) 0.0446(15) -0.0054(12) -0.0095(12) 0.0075(12)
O14 0.0435(14) 0.0302(12) 0.0360(13) -0.0026(10) -0.0014(11) 0.0050(11)
O15 0.0389(13) 0.0304(12) 0.0391(14) -0.0015(10) -0.0049(11) 0.0046(10)
O16 0.0552(17) 0.0359(14) 0.0513(16) 0.0064(12) -0.0096(13) -0.0043(12)
O17 0.0411(14) 0.0341(13) 0.0646(17) 0.0082(13) 0.0189(13) -0.0001(11)
O18 0.0353(14) 0.0441(15) 0.0658(18) 0.0055(13) 0.0204(13) 0.0093(12)
C1 0.049(2) 0.0302(17) 0.0366(17) 0.0047(13) 0.0008(15) 0.0104(15)
C2 0.054(3) 0.032(4) 0.035(3) 0.008(3) 0.000(2) 0.000(3)
C2A 0.058(4) 0.037(7) 0.040(4) 0.004(4) -0.002(3) 0.003(4)
C3 0.059(4) 0.057(4) 0.034(3) 0.000(3) 0.001(3) 0.001(4)
C3A 0.058(6) 0.050(6) 0.041(4) -0.002(4) -0.003(4) 0.002(5)
C4 0.075(5) 0.074(5) 0.044(3) -0.012(3) -0.002(3) 0.001(4)
C4A 0.070(6) 0.073(7) 0.047(5) -0.013(4) -0.001(4) -0.009(5)
C5 0.078(6) 0.074(5) 0.051(4) -0.011(3) -0.009(3) -0.005(4)
C5A 0.069(6) 0.069(7) 0.055(5) -0.011(5) -0.004(4) -0.009(5)
C6 0.069(5) 0.065(5) 0.064(4) -0.009(3) -0.004(3) -0.012(4)
C6A 0.068(5) 0.072(7) 0.061(6) -0.012(5) -0.001(4) -0.012(5)
C7 0.056(4) 0.051(4) 0.053(4) 0.001(3) 0.002(3) -0.006(3)
C7A 0.060(4) 0.060(7) 0.053(5) -0.005(5) 0.000(4) -0.005(4)
C8 0.040(2) 0.037(2) 0.041(2) -0.0078(16) 0.0005(17) 0.0029(16)
C9 0.0368(19) 0.0313(18) 0.0348(19) 0.0001(15) 0.0030(15) 0.0044(15)
C10 0.044(2) 0.058(3) 0.092(4) 0.020(3) -0.014(2) -0.011(2)
C11 0.039(3) 0.123(5) 0.104(4) 0.030(4) -0.023(3) -0.007(3)
C12 0.073(4) 0.107(5) 0.076(4) 0.023(3) -0.007(3) 0.039(4)
C13 0.121(5) 0.053(3) 0.102(5) 0.028(3) -0.024(4) 0.021(3)
C14 0.072(3) 0.044(2) 0.074(3) 0.014(2) -0.014(3) -0.004(2)
C15 0.0397(17) 0.0344(17) 0.046(2) -0.0022(16) 0.0143(16) 0.0034(14)
C16 0.032(3) 0.039(3) 0.037(6) -0.006(3) 0.004(3) 0.004(2)
C16A 0.040(3) 0.035(3) 0.039(6) -0.005(3) 0.011(3) 0.005(2)
C17 0.057(5) 0.040(3) 0.088(8) -0.009(4) 0.035(5) 0.004(3)
C17A 0.051(4) 0.037(3) 0.088(9) -0.012(4) 0.018(5) 0.002(2)
C18 0.073(5) 0.051(3) 0.128(8) -0.015(5) 0.054(5) 0.010(3)
C18A 0.057(4) 0.040(3) 0.099(8) -0.014(4) 0.022(5) 0.006(3)
C19 0.059(4) 0.062(4) 0.086(7) -0.011(4) 0.035(5) 0.013(3)
C19A 0.051(4) 0.047(3) 0.077(7) -0.006(4) 0.014(4) 0.009(3)
C20 0.052(4) 0.062(4) 0.098(8) -0.012(4) 0.038(5) 0.004(3)
C20A 0.037(3) 0.049(4) 0.067(7) -0.003(4) 0.009(4) 0.007(3)
C21 0.046(4) 0.047(3) 0.069(7) -0.013(4) 0.026(4) -0.003(3)
C21A 0.040(3) 0.040(3) 0.042(6) 0.005(4) 0.007(3) 0.005(2)
C22 0.038(2) 0.037(2) 0.037(2) -0.0022(16) -0.0013(16) 0.0062(16)
C23 0.038(2) 0.0368(19) 0.042(2) -0.0095(16) 0.0063(16) -0.0027(16)
C24 0.097(4) 0.045(2) 0.060(3) -0.014(2) 0.029(3) -0.022(2)
C25 0.152(6) 0.051(3) 0.089(4) -0.034(3) 0.042(4) -0.026(3)
C26 0.133(5) 0.078(4) 0.067(3) -0.035(3) 0.035(3) -0.015(4)
C27 0.111(4) 0.087(4) 0.047(3) -0.010(3) 0.027(3) -0.010(3)
C28 0.086(3) 0.051(2) 0.046(2) -0.002(2) 0.019(2) -0.003(2)
C29 0.0338(19) 0.0398(17) 0.0412(17) -0.0048(14) 0.0048(15) 0.0018(15)
C30 0.030(9) 0.037(3) 0.043(3) -0.007(2) 0.006(5) -0.005(3)
C30A 0.024(8) 0.033(2) 0.040(3) -0.003(2) 0.006(4) -0.005(3)
C31 0.034(7) 0.051(3) 0.045(3) 0.001(3) 0.009(4) 0.004(4)
C31A 0.046(8) 0.044(3) 0.043(3) 0.003(2) 0.012(4) 0.001(4)
C32 0.068(8) 0.070(4) 0.052(4) -0.003(3) 0.022(5) 0.017(4)
C32A 0.076(8) 0.061(4) 0.044(4) 0.001(3) 0.018(5) 0.013(4)
C33 0.080(8) 0.065(4) 0.062(5) -0.014(4) 0.016(5) 0.013(4)
C33A 0.089(8) 0.059(3) 0.056(5) -0.011(3) 0.017(5) 0.009(4)
C34 0.075(8) 0.048(3) 0.071(5) -0.010(3) 0.017(5) 0.011(4)
C34A 0.072(8) 0.040(3) 0.062(5) -0.013(3) 0.011(5) -0.001(4)
C35 0.050(8) 0.039(3) 0.062(5) -0.003(3) 0.018(5) 0.000(3)
C35A 0.046(7) 0.033(2) 0.056(4) -0.004(2) 0.015(5) -0.005(3)
C36 0.0342(19) 0.0302(18) 0.044(2) 0.0016(16) 0.0002(16) 0.0014(15)
C37 0.0327(18) 0.0329(18) 0.0340(18) 0.0017(15) 0.0001(15) 0.0030(15)
C38 0.049(2) 0.040(2) 0.073(3) 0.011(2) 0.002(2) 0.0068(19)
C39 0.065(3) 0.060(3) 0.066(3) 0.009(2) -0.002(2) 0.034(3)
C40 0.043(2) 0.093(4) 0.049(3) 0.006(3) -0.003(2) 0.018(3)
C41 0.041(3) 0.089(4) 0.089(4) 0.012(3) -0.012(2) -0.017(3)
C42 0.045(2) 0.042(2) 0.074(3) 0.014(2) -0.006(2) -0.0051(18)
C43 0.0359(19) 0.0298(18) 0.039(2) -0.0022(15) 0.0064(16) -0.0030(15)
C44 0.058(2) 0.0324(19) 0.0339(19) -0.0018(15) 0.0077(18) -0.0050(17)
C45 0.064(3) 0.032(2) 0.050(2) -0.0055(17) 0.014(2) -0.0016(18)
C46 0.097(4) 0.043(2) 0.067(3) -0.010(2) 0.025(3) 0.002(2)
C47 0.138(5) 0.049(3) 0.058(3) -0.023(2) 0.018(3) -0.005(3)
C48 0.116(5) 0.070(3) 0.052(3) -0.020(3) -0.018(3) -0.017(3)
C49 0.084(3) 0.050(3) 0.052(3) -0.011(2) -0.008(2) -0.001(2)
C50 0.0272(17) 0.0342(19) 0.043(2) 0.0029(16) 0.0004(15) 0.0001(14)
C51 0.0299(18) 0.0363(19) 0.051(2) -0.0078(17) -0.0036(16) -0.0004(15)
C52 0.041(2) 0.038(2) 0.065(3) -0.0038(19) -0.0040(19) -0.0062(17)
C53 0.059(3) 0.047(3) 0.103(4) -0.012(3) -0.008(3) -0.013(2)
C54 0.092(4) 0.061(3) 0.119(5) -0.037(4) -0.011(4) -0.024(3)
C55 0.105(5) 0.103(5) 0.070(4) -0.035(3) -0.012(3) -0.021(4)
C56 0.069(3) 0.069(3) 0.049(3) -0.006(2) -0.008(2) -0.014(2)
C57 0.0321(15) 0.0354(18) 0.043(2) -0.0054(15) 0.0085(14) -0.0013(13)
C58 0.034(2) 0.042(2) 0.041(6) 0.001(2) 0.011(3) 0.0023(17)
C58A 0.030(3) 0.037(4) 0.020(9) 0.001(4) 0.000(5) 0.000(3)
C59 0.040(3) 0.062(4) 0.084(6) 0.018(3) 0.020(3) 0.014(2)
C59A 0.029(4) 0.041(4) 0.041(8) -0.005(5) 0.002(5) 0.001(3)
C60 0.041(3) 0.084(4) 0.099(6) 0.012(4) 0.027(4) 0.009(3)
C60A 0.031(4) 0.053(5) 0.054(9) -0.001(5) 0.008(5) 0.002(4)
C61 0.052(3) 0.093(4) 0.076(5) 0.011(3) 0.030(3) -0.002(3)
C61A 0.036(6) 0.057(5) 0.060(10) 0.005(5) 0.010(6) -0.002(4)
C62 0.059(3) 0.090(4) 0.105(6) 0.036(4) 0.031(4) -0.004(3)
C62A 0.042(5) 0.050(5) 0.074(10) 0.001(5) 0.015(6) -0.009(4)
C63 0.054(3) 0.059(3) 0.088(5) 0.027(3) 0.027(3) 0.007(2)
C63A 0.043(5) 0.039(4) 0.073(10) 0.005(5) 0.018(6) -0.003(3)

loop_
_atom_type_symbol
_atom_type_description
_atom_type_scat_dispersion_real
_atom_type_scat_dispersion_imag
_atom_type_scat_source
C C 0.0033 0.0016 'International Tables Vol C Tables 4.2.6.8 and 6.1.1.4'
H H 0.0000 0.0000 'International Tables Vol C Tables 4.2.6.8 and 6.1.1.4'
O O 0.0106 0.0060 'International Tables Vol C Tables 4.2.6.8 and 6.1.1.4'
Tb Tb -0.1723 4.1537 'International Tables Vol C Tables 4.2.6.8 and 6.1.1.4'

loop_
_geom_angle_atom_site_label_1
_geom_angle_atom_site_label_2
_geom_angle_atom_site_label_3
_geom_angle
_geom_angle_site_symmetry_1
_geom_angle_site_symmetry_3
_geom_angle_publ_flag
O3 Tb1 O1 83.62(10) . . ?
O3 Tb1 O5 97.06(12) . . ?
O3 Tb1 O9 85.68(11) . . ?
O3 Tb1 O11 170.37(11) . . ?
O5 Tb1 O1 77.69(9) . . ?
O5 Tb1 O9 168.35(10) . . ?
O5 Tb1 O11 90.27(11) . . ?
O7 Tb1 O1 161.47(10) . . ?
O7 Tb1 O3 87.62(11) . . ?
O7 Tb1 O5 87.26(10) . . ?
O7 Tb1 O9 104.20(10) . . ?
O7 Tb1 O11 86.50(11) . . ?
O9 Tb1 O1 91.42(9) . . ?
O11 Tb1 O1 104.13(10) . . ?
O11 Tb1 O9 88.38(11) . . ?
O8 Tb2 O13 155.91(9) . . ?
O8 Tb2 O14 146.82(8) . . ?
O8 Tb2 O15 82.54(8) . . ?
O10 Tb2 O8 104.08(9) . . ?
O10 Tb2 O12 87.56(10) . . ?
O10 Tb2 O13 88.14(9) . . ?
O10 Tb2 O14 87.66(9) . . ?
O10 Tb2 O15 86.85(9) . . ?
O10 Tb2 O17 168.72(9) . . ?
O12 Tb2 O8 82.85(9) . . ?
O12 Tb2 O13 76.93(9) . . ?
O12 Tb2 O14 129.21(8) . . ?
O12 Tb2 O15 162.58(8) . . ?
O12 Tb2 O17 101.94(9) . . ?
O13 Tb2 O14 52.39(8) . . ?
O15 Tb2 O13 119.33(8) . . ?
O15 Tb2 O14 67.00(8) . . ?
O17 Tb2 O8 83.35(9) . . ?
O17 Tb2 O13 88.12(9) . . ?
O17 Tb2 O14 81.64(8) . . ?
O17 Tb2 O15 85.71(9) . . ?
O2 Tb3 O1 50.48(8) 2_646 2_646 ?
O2 Tb3 O15 123.73(8) 2_646 . ?
O2 Tb3 O16 75.14(9) 2_646 . ?
O4 Tb3 O1 80.84(9) 2_646 2_646 ?
O4 Tb3 O2 85.43(9) 2_646 2_646 ?
O4 Tb3 O14 80.70(8) 2_646 . ?
O4 Tb3 O15 145.53(8) 2_646 . ?
O4 Tb3 O16 160.57(9) 2_646 . ?
O4 Tb3 O18 87.69(10) 2_646 . ?
O6 Tb3 O1 73.12(8) 2_646 2_646 ?
O6 Tb3 O2 121.37(9) 2_646 2_646 ?
O6 Tb3 O4 101.93(10) 2_646 2_646 ?
O6 Tb3 O14 77.71(9) 2_646 . ?
O6 Tb3 O15 79.44(9) 2_646 . ?
O6 Tb3 O16 88.19(10) 2_646 . ?
O6 Tb3 O18 155.81(9) 2_646 . ?
O14 Tb3 O1 141.15(8) . 2_646 ?
O14 Tb3 O2 158.61(9) . 2_646 ?
O14 Tb3 O15 65.79(7) . . ?
O14 Tb3 O16 117.97(8) . . ?
O15 Tb3 O1 130.80(8) . 2_646 ?
O16 Tb3 O1 86.42(8) . 2_646 ?
O16 Tb3 O15 52.24(8) . . ?
O18 Tb3 O1 130.77(8) . 2_646 ?
O18 Tb3 O2 81.13(9) . 2_646 ?
O18 Tb3 O14 82.11(9) . . ?
O18 Tb3 O15 80.21(8) . . ?
O18 Tb3 O16 89.62(10) . . ?
Tb1 O1 Tb3 119.22(10) . 2_656 ?
C1 O1 Tb1 137.2(2) . . ?
C1 O1 Tb3 87.2(2) . 2_656 ?
C1 O2 Tb3 101.2(2) . 2_656 ?
C8 O3 Tb1 149.4(3) . . ?
C8 O4 Tb3 143.2(3) . 2_656 ?
C15 O5 Tb1 144.8(2) . . ?
C15 O6 Tb3 147.6(2) . 2_656 ?
C22 O7 Tb1 162.5(3) . . ?
C22 O8 Tb2 129.9(2) . . ?
C29 O9 Tb1 133.9(2) . . ?
C29 O10 Tb2 149.8(2) . . ?
C36 O11 Tb1 140.2(2) . . ?
C36 O12 Tb2 158.4(2) . . ?
C43 O13 Tb2 96.3(2) . . ?
Tb3 O14 Tb2 109.14(9) . . ?
C43 O14 Tb2 92.13(19) . . ?
C43 O14 Tb3 152.6(2) . . ?
Tb2 O15 Tb3 108.60(9) . . ?
C50 O15 Tb2 151.6(2) . . ?
C50 O15 Tb3 90.85(19) . . ?
C50 O16 Tb3 97.8(2) . . ?
C57 O17 Tb2 138.2(2) . . ?
C57 O18 Tb3 142.3(2) . . ?
O1 C1 Tb3 66.80(19) . 2_656 ?
O1 C1 C2 123.0(6) . . ?
O1 C1 C2A 113.4(9) . . ?
O2 C1 Tb3 54.03(18) . 2_656 ?
O2 C1 O1 119.9(3) . . ?
O2 C1 C2 117.1(5) . . ?
O2 C1 C2A 126.7(9) . . ?
C2 C1 Tb3 167.4(6) . 2_656 ?
C3 C2 C1 119.7(7) . . ?
C3 C2 C7 119.9(7) . . ?
C7 C2 C1 120.3(7) . . ?
C3A C2A C1 117.2(11) . . ?
C3A C2A C7A 121.1(10) . . ?
C7A C2A C1 121.5(11) . . ?
C2 C3 H3 120.1 . . ?
C2 C3 C4 119.8(8) . . ?
C4 C3 H3 120.1 . . ?
C2A C3A H3A 119.7 . . ?
C2A C3A C4A 120.6(12) . . ?
C4A C3A H3A 119.7 . . ?
C3 C4 H4 120.7 . . ?
C5 C4 C3 118.6(8) . . ?
C5 C4 H4 120.7 . . ?
C3A C4A H4A 121.7 . . ?
C5A C4A C3A 116.6(12) . . ?
C5A C4A H4A 121.7 . . ?
C4 C5 H5 118.2 . . ?
C4 C5 C6 123.6(8) . . ?
C6 C5 H5 118.2 . . ?
C4A C5A H5A 117.9 . . ?
C4A C5A C6A 124.2(12) . . ?
C6A C5A H5A 117.9 . . ?
C5 C6 H6 121.8 . . ?
C5 C6 C7 116.4(8) . . ?
C7 C6 H6 121.8 . . ?
C5A C6A H6A 120.8 . . ?
C5A C6A C7A 118.5(12) . . ?
C7A C6A H6A 120.8 . . ?
C2 C7 C6 121.6(8) . . ?
C2 C7 H7 119.2 . . ?
C6 C7 H7 119.2 . . ?
C2A C7A H7A 120.5 . . ?
C6A C7A C2A 118.9(12) . . ?
C6A C7A H7A 120.5 . . ?
O3 C8 O4 123.2(4) . . ?
O3 C8 C9 117.7(3) . . ?
O4 C8 C9 119.1(3) . . ?
C10 C9 C8 121.8(3) . . ?
C10 C9 C14 118.4(4) . . ?
C14 C9 C8 119.8(3) . . ?
C9 C10 H10 119.9 . . ?
C9 C10 C11 120.2(4) . . ?
C11 C10 H10 119.9 . . ?
C10 C11 H11 119.6 . . ?
C12 C11 C10 120.8(5) . . ?
C12 C11 H11 119.6 . . ?
C11 C12 H12 120.2 . . ?
C11 C12 C13 119.5(5) . . ?
C13 C12 H12 120.2 . . ?
C12 C13 H13 119.5 . . ?
C12 C13 C14 120.9(5) . . ?
C14 C13 H13 119.5 . . ?
C9 C14 C13 120.1(5) . . ?
C9 C14 H14 120.0 . . ?
C13 C14 H14 120.0 . . ?
O5 C15 C16 117.4(6) . . ?
O5 C15 C16A 118.5(6) . . ?
O6 C15 O5 123.0(3) . . ?
O6 C15 C16 119.6(6) . . ?
O6 C15 C16A 118.0(6) . . ?
C17 C16 C15 123.3(9) . . ?
C17 C16 C21 118.6(8) . . ?
C21 C16 C15 118.1(9) . . ?
C17A C16A C15 115.6(10) . . ?
C21A C16A C15 122.9(10) . . ?
C21A C16A C17A 121.5(10) . . ?
C16 C17 H17 119.7 . . ?
C16 C17 C18 120.6(10) . . ?
C18 C17 H17 119.7 . . ?
C16A C17A H17A 120.6 . . ?
C16A C17A C18A 118.8(11) . . ?
C18A C17A H17A 120.6 . . ?
C17 C18 H18 120.4 . . ?
C19 C18 C17 119.3(10) . . ?
C19 C18 H18 120.4 . . ?
C17A C18A H18A 120.2 . . ?
C17A C18A C19A 119.6(10) . . ?
C19A C18A H18A 120.2 . . ?
C18 C19 H19 120.0 . . ?
C20 C19 C18 120.0(9) . . ?
C20 C19 H19 120.0 . . ?
C18A C19A H19A 119.3 . . ?
C20A C19A C18A 121.4(10) . . ?
C20A C19A H19A 119.3 . . ?
C19 C20 H20 119.4 . . ?
C19 C20 C21 121.1(9) . . ?
C21 C20 H20 119.4 . . ?
C19A C20A H20A 120.4 . . ?
C19A C20A C21A 119.1(10) . . ?
C21A C20A H20A 120.4 . . ?
C16 C21 H21 119.8 . . ?
C20 C21 C16 120.3(9) . . ?
C20 C21 H21 119.8 . . ?
C16A C21A C20A 119.4(10) . . ?
C16A C21A H21A 120.3 . . ?
C20A C21A H21A 120.3 . . ?
O7 C22 C23 118.1(3) . . ?
O8 C22 O7 123.1(3) . . ?
O8 C22 C23 118.7(3) . . ?
C24 C23 C22 120.7(3) . . ?
C28 C23 C22 121.0(3) . . ?
C28 C23 C24 118.1(4) . . ?
C23 C24 H24 119.9 . . ?
C25 C24 C23 120.2(4) . . ?
C25 C24 H24 119.9 . . ?
C24 C25 H25 119.9 . . ?
C26 C25 C24 120.3(5) . . ?
C26 C25 H25 119.9 . . ?
C25 C26 H26 119.7 . . ?
C27 C26 C25 120.6(5) . . ?
C27 C26 H26 119.7 . . ?
C26 C27 H27 120.1 . . ?
C26 C27 C28 119.7(5) . . ?
C28 C27 H27 120.1 . . ?
C23 C28 C27 121.0(4) . . ?
C23 C28 H28 119.5 . . ?
C27 C28 H28 119.5 . . ?
O9 C29 O10 122.4(3) . . ?
O9 C29 C30 117.6(7) . . ?
O9 C29 C30A 119.0(6) . . ?
O10 C29 C30 119.7(6) . . ?
O10 C29 C30A 118.5(6) . . ?
C31 C30 C29 122.5(10) . . ?
C35 C30 C29 117.7(10) . . ?
C35 C30 C31 119.8(10) . . ?
C31A C30A C29 118.3(9) . . ?
C31A C30A C35A 118.0(10) . . ?
C35A C30A C29 123.6(9) . . ?
C30 C31 H31 120.1 . . ?
C30 C31 C32 119.8(10) . . ?
C32 C31 H31 120.1 . . ?
C30A C31A H31A 119.8 . . ?
C30A C31A C32A 120.4(10) . . ?
C32A C31A H31A 119.8 . . ?
C31 C32 H32 120.7 . . ?
C33 C32 C31 118.6(10) . . ?
C33 C32 H32 120.7 . . ?
C31A C32A H32A 119.4 . . ?
C33A C32A C31A 121.2(10) . . ?
C33A C32A H32A 119.4 . . ?
C32 C33 H33 119.1 . . ?
C34 C33 C32 121.8(10) . . ?
C34 C33 H33 119.1 . . ?
C32A C33A H33A 120.5 . . ?
C34A C33A C32A 119.1(10) . . ?
C34A C33A H33A 120.5 . . ?
C33 C34 H34 120.4 . . ?
C33 C34 C35 119.2(10) . . ?
C35 C34 H34 120.4 . . ?
C33A C34A H34A 119.9 . . ?
C33A C34A C35A 120.2(10) . . ?
C35A C34A H34A 119.9 . . ?
C30 C35 C34 120.6(10) . . ?
C30 C35 H35 119.7 . . ?
C34 C35 H35 119.7 . . ?
C30A C35A C34A 120.7(10) . . ?
C30A C35A H35A 119.6 . . ?
C34A C35A H35A 119.6 . . ?
O11 C36 O12 124.1(3) . . ?
O11 C36 C37 117.7(3) . . ?
O12 C36 C37 118.3(3) . . ?
C38 C37 C36 121.7(3) . . ?
C42 C37 C36 120.5(3) . . ?
C42 C37 C38 117.8(3) . . ?
C37 C38 H38 119.7 . . ?
C37 C38 C39 120.5(4) . . ?
C39 C38 H38 119.7 . . ?
C38 C39 H39 119.9 . . ?
C40 C39 C38 120.3(4) . . ?
C40 C39 H39 119.9 . . ?
C39 C40 H40 119.8 . . ?
C39 C40 C41 120.4(4) . . ?
C41 C40 H40 119.8 . . ?
C40 C41 H41 120.0 . . ?
C40 C41 C42 120.1(4) . . ?
C42 C41 H41 120.0 . . ?
C37 C42 C41 120.9(4) . . ?
C37 C42 H42 119.6 . . ?
C41 C42 H42 119.6 . . ?
O13 C43 O14 118.6(3) . . ?
O13 C43 C44 121.4(3) . . ?
O14 C43 C44 119.9(3) . . ?
C45 C44 C43 120.3(3) . . ?
C45 C44 C49 119.9(4) . . ?
C49 C44 C43 119.8(4) . . ?
C44 C45 H45 119.9 . . ?
C46 C45 C44 120.1(4) . . ?
C46 C45 H45 119.9 . . ?
C45 C46 H46 120.0 . . ?
C47 C46 C45 120.0(5) . . ?
C47 C46 H46 120.0 . . ?
C46 C47 H47 119.6 . . ?
C46 C47 C48 120.9(4) . . ?
C48 C47 H47 119.6 . . ?
C47 C48 H48 120.1 . . ?
C47 C48 C49 119.8(5) . . ?
C49 C48 H48 120.1 . . ?
C44 C49 C48 119.2(5) . . ?
C44 C49 H49 120.4 . . ?
C48 C49 H49 120.4 . . ?
O15 C50 C51 119.7(3) . . ?
O16 C50 O15 119.1(3) . . ?
O16 C50 C51 121.2(3) . . ?
C52 C51 C50 120.5(3) . . ?
C52 C51 C56 119.3(4) . . ?
C56 C51 C50 120.2(4) . . ?
C51 C52 H52 119.5 . . ?
C53 C52 C51 121.0(4) . . ?
C53 C52 H52 119.5 . . ?
C52 C53 H53 120.3 . . ?
C54 C53 C52 119.5(5) . . ?
C54 C53 H53 120.3 . . ?
C53 C54 H54 119.5 . . ?
C53 C54 C55 121.1(5) . . ?
C55 C54 H54 119.5 . . ?
C54 C55 H55 119.8 . . ?
C54 C55 C56 120.4(5) . . ?
C56 C55 H55 119.8 . . ?
C51 C56 C55 118.6(5) . . ?
C51 C56 H56 120.7 . . ?
C55 C56 H56 120.7 . . ?
O17 C57 C58 119.5(4) . . ?
O17 C57 C58A 113.3(9) . . ?
O18 C57 O17 124.2(3) . . ?
O18 C57 C58 116.3(4) . . ?
O18 C57 C58A 121.9(8) . . ?
C59 C58 C57 120.0(6) . . ?
C63 C58 C57 122.0(5) . . ?
C63 C58 C59 117.8(5) . . ?
C59A C58A C57 116.0(15) . . ?
C63A C58A C57 121.5(12) . . ?
C63A C58A C59A 120.6(14) . . ?
C58 C59 H59 119.7 . . ?
C58 C59 C60 120.5(7) . . ?
C60 C59 H59 119.7 . . ?
C58A C59A H59A 120.1 . . ?
C60A C59A C58A 119.7(15) . . ?
C60A C59A H59A 120.1 . . ?
C59 C60 H60 119.8 . . ?
C61 C60 C59 120.5(7) . . ?
C61 C60 H60 119.8 . . ?
C59A C60A H60A 120.4 . . ?
C61A C60A C59A 119.3(15) . . ?
C61A C60A H60A 120.4 . . ?
C60 C61 H61 120.2 . . ?
C60 C61 C62 119.7(6) . . ?
C62 C61 H61 120.2 . . ?
C60A C61A H61A 119.0 . . ?
C60A C61A C62A 121.9(15) . . ?
C62A C61A H61A 119.0 . . ?
C61 C62 H62 119.9 . . ?
C61 C62 C63 120.1(6) . . ?
C63 C62 H62 119.9 . . ?
C61A C62A H62A 121.0 . . ?
C61A C62A C63A 118.1(14) . . ?
C63A C62A H62A 121.0 . . ?
C58 C63 C62 121.3(6) . . ?
C58 C63 H63 119.3 . . ?
C62 C63 H63 119.3 . . ?
C58A C63A C62A 119.2(14) . . ?
C58A C63A H63A 120.4 . . ?
C62A C63A H63A 120.4 . . ?

loop_
_geom_bond_atom_site_label_1
_geom_bond_atom_site_label_2
_geom_bond_distance
_geom_bond_site_symmetry_2
_geom_bond_publ_flag
Tb1 O1 2.349(2) . ?
Tb1 O3 2.225(3) . ?
Tb1 O5 2.239(2) . ?
Tb1 O7 2.223(3) . ?
Tb1 O9 2.279(2) . ?
Tb1 O11 2.262(3) . ?
Tb2 O8 2.312(2) . ?
Tb2 O10 2.250(2) . ?
Tb2 O12 2.277(2) . ?
Tb2 O13 2.426(2) . ?
Tb2 O14 2.498(2) . ?
Tb2 O15 2.346(2) . ?
Tb2 O17 2.279(2) . ?
Tb3 O1 2.684(3) 2_646 ?
Tb3 O2 2.407(2) 2_646 ?
Tb3 O4 2.276(2) 2_646 ?
Tb3 O6 2.263(2) 2_646 ?
Tb3 O14 2.377(2) . ?
Tb3 O15 2.544(2) . ?
Tb3 O16 2.412(3) . ?
Tb3 O18 2.283(2) . ?
O1 C1 1.281(4) . ?
O2 C1 1.244(4) . ?
O3 C8 1.254(4) . ?
O4 C8 1.256(4) . ?
O5 C15 1.253(4) . ?
O6 C15 1.243(4) . ?
O7 C22 1.261(4) . ?
O8 C22 1.248(4) . ?
O9 C29 1.256(4) . ?
O10 C29 1.266(4) . ?
O11 C36 1.254(4) . ?
O12 C36 1.254(4) . ?
O13 C43 1.249(4) . ?
O14 C43 1.279(4) . ?
O15 C50 1.280(4) . ?
O16 C50 1.254(4) . ?
O17 C57 1.257(4) . ?
O18 C57 1.253(4) . ?
C1 C2 1.497(8) . ?
C1 C2A 1.493(11) . ?
C2 C3 1.380(9) . ?
C2 C7 1.389(9) . ?
C2A C3A 1.382(12) . ?
C2A C7A 1.398(13) . ?
C3 H3 0.9300 . ?
C3 C4 1.390(9) . ?
C3A H3A 0.9300 . ?
C3A C4A 1.401(13) . ?
C4 H4 0.9300 . ?
C4 C5 1.375(11) . ?
C4A H4A 0.9300 . ?
C4A C5A 1.375(15) . ?
C5 H5 0.9300 . ?
C5 C6 1.381(11) . ?
C5A H5A 0.9300 . ?
C5A C6A 1.385(15) . ?
C6 H6 0.9300 . ?
C6 C7 1.393(9) . ?
C6A H6A 0.9300 . ?
C6A C7A 1.385(13) . ?
C7 H7 0.9300 . ?
C7A H7A 0.9300 . ?
C8 C9 1.478(5) . ?
C9 C10 1.366(5) . ?
C9 C14 1.371(5) . ?
C10 H10 0.9300 . ?
C10 C11 1.377(6) . ?
C11 H11 0.9300 . ?
C11 C12 1.341(7) . ?
C12 H12 0.9300 . ?
C12 C13 1.345(8) . ?
C13 H13 0.9300 . ?
C13 C14 1.374(7) . ?
C14 H14 0.9300 . ?
C15 C16 1.483(9) . ?
C15 C16A 1.474(10) . ?
C16 C17 1.366(10) . ?
C16 C21 1.377(10) . ?
C16A C17A 1.376(11) . ?
C16A C21A 1.371(11) . ?
C17 H17 0.9300 . ?
C17 C18 1.400(10) . ?
C17A H17A 0.9300 . ?
C17A C18A 1.381(11) . ?
C18 H18 0.9300 . ?
C18 C19 1.372(11) . ?
C18A H18A 0.9300 . ?
C18A C19A 1.383(11) . ?
C19 H19 0.9300 . ?
C19 C20 1.339(11) . ?
C19A H19A 0.9300 . ?
C19A C20A 1.360(11) . ?
C20 H20 0.9300 . ?
C20 C21 1.377(9) . ?
C20A H20A 0.9300 . ?
C20A C21A 1.388(10) . ?
C21 H21 0.9300 . ?
C21A H21A 0.9300 . ?
C22 C23 1.491(5) . ?
C23 C24 1.388(5) . ?
C23 C28 1.374(5) . ?
C24 H24 0.9300 . ?
C24 C25 1.378(6) . ?
C25 H25 0.9300 . ?
C25 C26 1.356(7) . ?
C26 H26 0.9300 . ?
C26 C27 1.355(7) . ?
C27 H27 0.9300 . ?
C27 C28 1.381(6) . ?
C28 H28 0.9300 . ?
C29 C30 1.485(10) . ?
C29 C30A 1.479(10) . ?
C30 C31 1.390(10) . ?
C30 C35 1.372(11) . ?
C30A C31A 1.375(10) . ?
C30A C35A 1.379(10) . ?
C31 H31 0.9300 . ?
C31 C32 1.393(10) . ?
C31A H31A 0.9300 . ?
C31A C32A 1.376(10) . ?
C32 H32 0.9300 . ?
C32 C33 1.381(11) . ?
C32A H32A 0.9300 . ?
C32A C33A 1.363(11) . ?
C33 H33 0.9300 . ?
C33 C34 1.364(11) . ?
C33A H33A 0.9300 . ?
C33A C34A 1.357(11) . ?
C34 H34 0.9300 . ?
C34 C35 1.380(10) . ?
C34A H34A 0.9300 . ?
C34A C35A 1.391(10) . ?
C35 H35 0.9300 . ?
C35A H35A 0.9300 . ?
C36 C37 1.491(5) . ?
C37 C38 1.379(5) . ?
C37 C42 1.367(5) . ?
C38 H38 0.9300 . ?
C38 C39 1.394(6) . ?
C39 H39 0.9300 . ?
C39 C40 1.337(6) . ?
C40 H40 0.9300 . ?
C40 C41 1.352(7) . ?
C41 H41 0.9300 . ?
C41 C42 1.390(6) . ?
C42 H42 0.9300 . ?
C43 C44 1.489(5) . ?
C44 C45 1.384(5) . ?
C44 C49 1.387(6) . ?
C45 H45 0.9300 . ?
C45 C46 1.375(5) . ?
C46 H46 0.9300 . ?
C46 C47 1.369(7) . ?
C47 H47 0.9300 . ?
C47 C48 1.369(7) . ?
C48 H48 0.9300 . ?
C48 C49 1.396(6) . ?
C49 H49 0.9300 . ?
C50 C51 1.476(5) . ?
C51 C52 1.377(5) . ?
C51 C56 1.383(5) . ?
C52 H52 0.9300 . ?
C52 C53 1.375(6) . ?
C53 H53 0.9300 . ?
C53 C54 1.349(7) . ?
C54 H54 0.9300 . ?
C54 C55 1.361(8) . ?
C55 H55 0.9300 . ?
C55 C56 1.398(7) . ?
C56 H56 0.9300 . ?
C57 C58 1.504(6) . ?
C57 C58A 1.509(13) . ?
C58 C59 1.382(9) . ?
C58 C63 1.360(8) . ?
C58A C59A 1.382(17) . ?
C58A C63A 1.347(15) . ?
C59 H59 0.9300 . ?
C59 C60 1.385(7) . ?
C59A H59A 0.9300 . ?
C59A C60A 1.370(15) . ?
C60 H60 0.9300 . ?
C60 C61 1.345(9) . ?
C60A H60A 0.9300 . ?
C60A C61A 1.345(16) . ?
C61 H61 0.9300 . ?
C61 C62 1.358(9) . ?
C61A H61A 0.9300 . ?
C61A C62A 1.386(16) . ?
C62 H62 0.9300 . ?
C62 C63 1.382(7) . ?
C62A H62A 0.9300 . ?
C62A C63A 1.404(15) . ?
C63 H63 0.9300 . ?
C63A H63A 0.9300 . ?

loop_
_geom_torsion_atom_site_label_1
_geom_torsion_atom_site_label_2
_geom_torsion_atom_site_label_3
_geom_torsion_atom_site_label_4
_geom_torsion
_geom_torsion_site_symmetry_1
_geom_torsion_site_symmetry_2
_geom_torsion_site_symmetry_3
_geom_torsion_site_symmetry_4
_geom_torsion_publ_flag
Tb1 O1 C1 Tb3 -131.7(3) . . . 2_656 ?
Tb1 O1 C1 O2 -121.3(3) . . . . ?
Tb1 O1 C1 C2 57.2(9) . . . . ?
Tb1 O1 C1 C2A 61.3(13) . . . . ?
Tb1 O3 C8 O4 16.1(8) . . . . ?
Tb1 O3 C8 C9 -165.2(4) . . . . ?
Tb1 O5 C15 O6 -20.1(4) . . . . ?
Tb1 O5 C15 C16 160.0(5) . . . . ?
Tb1 O5 C15 C16A 152.2(7) . . . . ?
Tb1 O7 C22 O8 72.9(9) . . . . ?
Tb1 O7 C22 C23 -107.8(8) . . . . ?
Tb1 O9 C29 O10 -9.5(6) . . . . ?
Tb1 O9 C29 C30 176.7(14) . . . . ?
Tb1 O9 C29 C30A 166.1(14) . . . . ?
Tb1 O11 C36 O12 -12.2(7) . . . . ?
Tb1 O11 C36 C37 167.9(3) . . . . ?
Tb2 O8 C22 O7 -9.0(5) . . . . ?
Tb2 O8 C22 C23 171.7(2) . . . . ?
Tb2 O10 C29 O9 76.9(6) . . . . ?
Tb2 O10 C29 C30 -109.4(15) . . . . ?
Tb2 O10 C29 C30A -98.7(15) . . . . ?
Tb2 O12 C36 O11 -0.1(9) . . . . ?
Tb2 O12 C36 C37 179.8(5) . . . . ?
Tb2 O13 C43 O14 7.7(3) . . . . ?
Tb2 O13 C43 C44 -170.1(3) . . . . ?
Tb2 O14 C43 O13 -7.5(3) . . . . ?
Tb2 O14 C43 C44 170.4(3) . . . . ?
Tb2 O15 C50 O16 133.3(4) . . . . ?
Tb2 O15 C50 C51 -45.8(6) . . . . ?
Tb2 O17 C57 O18 3.9(6) . . . . ?
Tb2 O17 C57 C58 -177.1(6) . . . . ?
Tb2 O17 C57 C58A -167.1(16) . . . . ?
Tb3 O1 C1 O2 10.4(3) 2_656 . . . ?
Tb3 O1 C1 C2 -171.0(8) 2_656 . . . ?
Tb3 O1 C1 C2A -167.0(13) 2_656 . . . ?
Tb3 O2 C1 O1 -11.9(4) 2_656 . . . ?
Tb3 O2 C1 C2 169.5(8) 2_656 . . . ?
Tb3 O2 C1 C2A 165.2(15) 2_656 . . . ?
Tb3 O4 C8 O3 -0.5(6) 2_656 . . . ?
Tb3 O4 C8 C9 -179.2(3) 2_656 . . . ?
Tb3 O6 C15 O5 14.9(4) 2_656 . . . ?
Tb3 O6 C15 C16 -165.2(5) 2_656 . . . ?
Tb3 O6 C15 C16A -157.4(7) 2_656 . . . ?
Tb3 O14 C43 O13 134.2(4) . . . . ?
Tb3 O14 C43 C44 -47.9(6) . . . . ?
Tb3 O15 C50 O16 -1.0(3) . . . . ?
Tb3 O15 C50 C51 179.9(3) . . . . ?
Tb3 O16 C50 O15 1.1(3) . . . . ?
Tb3 O16 C50 C51 -179.8(3) . . . . ?
Tb3 O18 C57 O17 -12.9(6) . . . . ?
Tb3 O18 C57 C58 168.0(6) . . . . ?
Tb3 O18 C57 C58A 157.3(18) . . . . ?
Tb3 C1 C2 C3 60(3) 2_656 . . . ?
Tb3 C1 C2 C7 -123(2) 2_656 . . . ?
Tb3 C1 C2A C3A 107(4) 2_656 . . . ?
Tb3 C1 C2A C7A -69(5) 2_656 . . . ?
O1 C1 C2 C3 -161.0(9) . . . . ?
O1 C1 C2 C7 15.7(16) . . . . ?
O1 C1 C2A C3A -165.1(16) . . . . ?
O1 C1 C2A C7A 19(3) . . . . ?
O2 C1 C2 C3 17.5(15) . . . . ?
O2 C1 C2 C7 -165.8(10) . . . . ?
O2 C1 C2A C3A 18(3) . . . . ?
O2 C1 C2A C7A -158.0(16) . . . . ?
O3 C8 C9 C10 -165.4(4) . . . . ?
O3 C8 C9 C14 14.7(5) . . . . ?
O4 C8 C9 C10 13.4(5) . . . . ?
O4 C8 C9 C14 -166.6(4) . . . . ?
O5 C15 C16 C17 -179.9(6) . . . . ?
O5 C15 C16 C21 -0.1(8) . . . . ?
O5 C15 C16A C17A 171.7(11) . . . . ?
O5 C15 C16A C21A -9.5(16) . . . . ?
O6 C15 C16 C17 0.2(9) . . . . ?
O6 C15 C16 C21 179.9(5) . . . . ?
O6 C15 C16A C17A -15.6(15) . . . . ?
O6 C15 C16A C21A 163.2(10) . . . . ?
O7 C22 C23 C24 18.3(6) . . . . ?
O7 C22 C23 C28 -165.7(4) . . . . ?
O8 C22 C23 C24 -162.4(4) . . . . ?
O8 C22 C23 C28 13.6(6) . . . . ?
O9 C29 C30 C31 -6(3) . . . . ?
O9 C29 C30 C35 171.6(17) . . . . ?
O9 C29 C30A C31A -4(3) . . . . ?
O9 C29 C30A C35A 179.6(18) . . . . ?
O10 C29 C30 C31 179.6(18) . . . . ?
O10 C29 C30 C35 -2(3) . . . . ?
O10 C29 C30A C31A 171.4(16) . . . . ?
O10 C29 C30A C35A -5(3) . . . . ?
O11 C36 C37 C38 -15.3(5) . . . . ?
O11 C36 C37 C42 165.9(4) . . . . ?
O12 C36 C37 C38 164.8(4) . . . . ?
O12 C36 C37 C42 -13.9(5) . . . . ?
O13 C43 C44 C45 157.3(3) . . . . ?
O13 C43 C44 C49 -22.5(5) . . . . ?
O14 C43 C44 C45 -20.4(5) . . . . ?
O14 C43 C44 C49 159.7(4) . . . . ?
O15 C50 C51 C52 -28.0(5) . . . . ?
O15 C50 C51 C56 150.4(4) . . . . ?
O16 C50 C51 C52 152.9(4) . . . . ?
O16 C50 C51 C56 -28.8(5) . . . . ?
O17 C57 C58 C59 6.2(14) . . . . ?
O17 C57 C58 C63 -179.9(8) . . . . ?
O17 C57 C58A C59A -40(3) . . . . ?
O17 C57 C58A C63A 155(3) . . . . ?
O18 C57 C58 C59 -174.7(9) . . . . ?
O18 C57 C58 C63 -0.8(13) . . . . ?
O18 C57 C58A C59A 149(2) . . . . ?
O18 C57 C58A C63A -16(4) . . . . ?
C1 C2 C3 C4 177.5(13) . . . . ?
C1 C2 C7 C6 -178.6(12) . . . . ?
C1 C2A C3A C4A 180(2) . . . . ?
C1 C2A C7A C6A 179(2) . . . . ?
C2 C3 C4 C5 1.0(17) . . . . ?
C2A C3A C4A C5A 2(3) . . . . ?
C3 C2 C7 C6 -1.9(18) . . . . ?
C3 C4 C5 C6 -1.6(15) . . . . ?
C3A C2A C7A C6A 3(3) . . . . ?
C3A C4A C5A C6A 2(3) . . . . ?
C4 C5 C6 C7 0.4(15) . . . . ?
C4A C5A C6A C7A -3(3) . . . . ?
C5 C6 C7 C2 1.3(16) . . . . ?
C5A C6A C7A C2A 0(3) . . . . ?
C7 C2 C3 C4 0.7(19) . . . . ?
C7A C2A C3A C4A -5(3) . . . . ?
C8 C9 C10 C11 178.6(5) . . . . ?
C8 C9 C14 C13 -179.5(4) . . . . ?
C9 C10 C11 C12 2.0(9) . . . . ?
C10 C9 C14 C13 0.6(7) . . . . ?
C10 C11 C12 C13 -1.6(10) . . . . ?
C11 C12 C13 C14 0.7(10) . . . . ?
C12 C13 C14 C9 -0.2(9) . . . . ?
C14 C9 C10 C11 -1.4(7) . . . . ?
C15 C16 C17 C18 -179.9(6) . . . . ?
C15 C16 C21 C20 -179.9(6) . . . . ?
C15 C16A C17A C18A -177.6(11) . . . . ?
C15 C16A C21A C20A 175.6(10) . . . . ?
C16 C17 C18 C19 0.0(11) . . . . ?
C16A C17A C18A C19A -1(2) . . . . ?
C17 C16 C21 C20 -0.1(11) . . . . ?
C17 C18 C19 C20 -0.7(11) . . . . ?
C17A C16A C21A C20A -6(2) . . . . ?
C17A C18A C19A C20A 1(2) . . . . ?
C18 C19 C20 C21 0.9(11) . . . . ?
C18A C19A C20A C21A -2.9(19) . . . . ?
C19 C20 C21 C16 -0.5(10) . . . . ?
C19A C20A C21A C16A 5.2(18) . . . . ?
C21 C16 C17 C18 0.3(12) . . . . ?
C21A C16A C17A C18A 4(2) . . . . ?
C22 C23 C24 C25 175.5(5) . . . . ?
C22 C23 C28 C27 -178.0(4) . . . . ?
C23 C24 C25 C26 2.6(9) . . . . ?
C24 C23 C28 C27 -1.9(7) . . . . ?
C24 C25 C26 C27 -2.0(10) . . . . ?
C25 C26 C27 C28 -0.5(10) . . . . ?
C26 C27 C28 C23 2.5(8) . . . . ?
C28 C23 C24 C25 -0.6(7) . . . . ?
C29 C30 C31 C32 -177.3(18) . . . . ?
C29 C30 C35 C34 178.1(16) . . . . ?
C29 C30A C31A C32A 177.4(16) . . . . ?
C29 C30A C35A C34A -179.2(18) . . . . ?
C30 C31 C32 C33 -1(2) . . . . ?
C30A C31A C32A C33A 2(2) . . . . ?
C31 C30 C35 C34 -4(4) . . . . ?
C31 C32 C33 C34 -3(2) . . . . ?
C31A C30A C35A C34A 5(3) . . . . ?
C31A C32A C33A C34A 3(2) . . . . ?
C32 C33 C34 C35 4(2) . . . . ?
C32A C33A C34A C35A -5(2) . . . . ?
C33 C34 C35 C30 0(3) . . . . ?
C33A C34A C35A C30A 1(2) . . . . ?
C35 C30 C31 C32 5(3) . . . . ?
C35A C30A C31A C32A -6(3) . . . . ?
C36 C37 C38 C39 -177.7(4) . . . . ?
C36 C37 C42 C41 -179.8(4) . . . . ?
C37 C38 C39 C40 -2.1(7) . . . . ?
C38 C37 C42 C41 1.4(6) . . . . ?
C38 C39 C40 C41 0.5(7) . . . . ?
C39 C40 C41 C42 2.1(8) . . . . ?
C40 C41 C42 C37 -3.1(7) . . . . ?
C42 C37 C38 C39 1.1(6) . . . . ?
C43 C44 C45 C46 179.4(4) . . . . ?
C43 C44 C49 C48 -178.3(4) . . . . ?
C44 C45 C46 C47 -0.8(7) . . . . ?
C45 C44 C49 C48 1.9(6) . . . . ?
C45 C46 C47 C48 1.4(8) . . . . ?
C46 C47 C48 C49 -0.3(8) . . . . ?
C47 C48 C49 C44 -1.4(8) . . . . ?
C49 C44 C45 C46 -0.8(6) . . . . ?
C50 C51 C52 C53 177.8(4) . . . . ?
C50 C51 C56 C55 -175.4(4) . . . . ?
C51 C52 C53 C54 -2.7(7) . . . . ?
C52 C51 C56 C55 2.9(7) . . . . ?
C52 C53 C54 C55 3.5(9) . . . . ?
C53 C54 C55 C56 -1.1(10) . . . . ?
C54 C55 C56 C51 -2.1(8) . . . . ?
C56 C51 C52 C53 -0.6(6) . . . . ?
C57 C58 C59 C60 174.8(8) . . . . ?
C57 C58 C63 C62 -173.7(8) . . . . ?
C57 C58A C59A C60A -177(2) . . . . ?
C57 C58A C63A C62A 176(2) . . . . ?
C58 C59 C60 C61 -3.2(14) . . . . ?
C58A C59A C60A C61A 6(4) . . . . ?
C59 C58 C63 C62 0.3(15) . . . . ?
C59 C60 C61 C62 4.6(15) . . . . ?
C59A C58A C63A C62A 12(5) . . . . ?
C59A C60A C61A C62A 1(4) . . . . ?
C60 C61 C62 C63 -3.6(15) . . . . ?
C60A C61A C62A C63A -1(4) . . . . ?
C61 C62 C63 C58 1.1(15) . . . . ?
C61A C62A C63A C58A -5(4) . . . . ?
C63 C58 C59 C60 0.8(15) . . . . ?
C63A C58A C59A C60A -12(5) . . . . ?
